data_4332582
loop_
_publ_author_name
'Rood, Jeffrey A.'
'Noll, Bruce C.'
'Henderson, Kenneth W.'

_publ_section_title
;
 Synthesis, Structural Characterization, Gas Sorption and Guest-Exchange
 Studies of the Lightweight, Porous Metal&#x2212;Organic Framework
 \a-[Mg3(O2CH)6]
;
_journal_issue 14
_journal_name_full 'Inorganic Chemistry'
_journal_page_first 5521
_journal_page_last 5528
_journal_paper_doi 10.1021/ic060543v
_journal_volume 45
_journal_year 2006
_chemical_compound_source Synthesized
_chemical_formula_moiety 'C6 H6 Mg3 O12, O.5(C4 H10 O)'
_chemical_formula_sum 'C8 H11 Mg3 O12.5'
_chemical_formula_weight 380.10
_space_group_IT_number 14
_symmetry_cell_setting monoclinic
_symmetry_Int_Tables_number 14
_symmetry_space_group_name_Hall '-P 2yn'
_symmetry_space_group_name_H-M 'P 1 21/n 1'
_atom_sites_solution_hydrogens geom
_atom_sites_solution_primary direct
_atom_sites_solution_secondary difmap
_audit_creation_method SHELXL-97
_cell_angle_alpha 90.00
_cell_angle_beta 91.429(2)
_cell_angle_gamma 90.00
_cell_formula_units_Z 4
_cell_length_a 11.3805(4)
_cell_length_b 9.8406(3)
_cell_length_c 14.5057(5)
_cell_measurement_reflns_used 8677
_cell_measurement_temperature 293(2)
_cell_measurement_theta_max 34.3137
_cell_measurement_theta_min 2.3027
_cell_volume 1624.00(9)
_computing_cell_refinement 'APEX2/SAINT (Bruker, 2004)'
_computing_data_collection 'APEX2 (Bruker, 2004)'
_computing_data_reduction 'SAINT/XPREP (Bruker, 2004; Sheldrick, 2003)'
_computing_molecular_graphics 'XP (Sheldrick, 1998)'
_computing_publication_material 'XCIF (Sheldrick, 2001)/enCIFer (CCDC, 2004)'
_computing_structure_refinement 'XL (Sheldrick, 2001)'
_computing_structure_solution 'XS (Sheldrick, 2001)'
_diffrn_ambient_temperature 100(2)
_diffrn_detector_area_resol_mean 8.33
_diffrn_measured_fraction_theta_full 0.995
_diffrn_measured_fraction_theta_max 0.995
_diffrn_measurement_device_type 'Bruker X8-ApexII CCD Diffractometer'
_diffrn_measurement_method '\f and \w scans'
_diffrn_radiation_monochromator graphite
_diffrn_radiation_probe x-ray
_diffrn_radiation_type MoK\a
_diffrn_radiation_wavelength 0.71073
_diffrn_reflns_av_R_equivalents 0.0436
_diffrn_reflns_av_sigmaI/netI 0.0290
_diffrn_reflns_limit_h_max 17
_diffrn_reflns_limit_h_min -18
_diffrn_reflns_limit_k_max 15
_diffrn_reflns_limit_k_min -15
_diffrn_reflns_limit_l_max 22
_diffrn_reflns_limit_l_min -23
_diffrn_reflns_number 49843
_diffrn_reflns_theta_full 34.40
_diffrn_reflns_theta_max 34.40
_diffrn_reflns_theta_min 2.25
_diffrn_source 'fine-focus sealed tube'
_diffrn_source_type 'Siemens KFFMO2K-90'
_exptl_absorpt_coefficient_mu 0.246
_exptl_absorpt_correction_T_max 0.96
_exptl_absorpt_correction_T_min 0.94
_exptl_absorpt_correction_type multi-scan
_exptl_absorpt_process_details
; Blessing, R.H. (1995) Acta Cryst. A51, 33-38.

Sheldrick, G.M. (2004) SADABS, University of G\:ottingen, Germany
;
_exptl_crystal_colour colorless
_exptl_crystal_density_diffrn 1.555
_exptl_crystal_density_method 'not measured'
_exptl_crystal_description parallelepiped
_exptl_crystal_F_000 780
_exptl_crystal_recrystallization_method 'From DMF at 110 C'
_exptl_crystal_size_max 0.28
_exptl_crystal_size_mid 0.22
_exptl_crystal_size_min 0.20
_refine_diff_density_max 0.629
_refine_diff_density_min -0.514
_refine_diff_density_rms 0.103
_refine_ls_extinction_method none
_refine_ls_goodness_of_fit_ref 1.433
_refine_ls_hydrogen_treatment constr
_refine_ls_matrix_type full
_refine_ls_number_parameters 260
_refine_ls_number_reflns 6798
_refine_ls_number_restraints 0
_refine_ls_restrained_S_all 1.433
_refine_ls_R_factor_all 0.0628
_refine_ls_R_factor_gt 0.0468
_refine_ls_shift/su_max 0.000
_refine_ls_shift/su_mean 0.000
_refine_ls_structure_factor_coef Fsqd
_refine_ls_weighting_details 'calc w=1/[\s^2^(Fo^2^)+(0.0479P)^2^+0.7929P] where P=(Fo^2^+2Fc^2^)/3'
_refine_ls_weighting_scheme calc
_refine_ls_wR_factor_gt 0.1294
_refine_ls_wR_factor_ref 0.1363
_reflns_number_gt 5461
_reflns_number_total 6798
_reflns_threshold_expression >2sigma(I)
_cod_data_source_file ic060543vsup4.cif
_cod_data_source_block jr33
_cod_original_sg_symbol_H-M 'P 21/n'
_cod_original_formula_sum 'C8 H11 Mg3 O12.50'
_cod_database_code 4332582

loop_
_symmetry_equiv_pos_as_xyz
'x, y, z'
'-x+1/2, y+1/2, -z+1/2'
'-x, -y, -z'
'x-1/2, -y-1/2, z-1/2'

loop_
_atom_site_label
_atom_site_type_symbol
_atom_site_fract_x
_atom_site_fract_y
_atom_site_fract_z
_atom_site_U_iso_or_equiv
_atom_site_adp_type
_atom_site_occupancy
_atom_site_symmetry_multiplicity
_atom_site_calc_flag
_atom_site_refinement_flags
_atom_site_disorder_assembly
_atom_site_disorder_group
Mg1 Mg 0.25647(4) 0.41905(5) 0.63437(4) 0.00875(10) Uani 1 1 d . . .
Mg2 Mg 0.0000 0.5000 0.5000 0.00987(14) Uani 1 2 d S . .
Mg3 Mg 0.26071(5) 0.10922(5) 0.68940(4) 0.00920(10) Uani 1 1 d . . .
Mg4 Mg 0.5000 0.5000 0.5000 0.01028(14) Uani 1 2 d S . .
O1 O 0.13109(9) 0.50375(10) 0.71982(8) 0.01056(19) Uani 1 1 d . . .
O2 O -0.03690(10) 0.50172(12) 0.63788(8) 0.0152(2) Uani 1 1 d . . .
O3 O 0.15722(9) 0.24187(10) 0.61046(8) 0.01070(19) Uani 1 1 d . . .
O4 O 0.01837(10) 0.29229(11) 0.50396(8) 0.0144(2) Uani 1 1 d . . .
O5 O 0.39986(9) 0.34726(10) 0.56333(8) 0.01102(19) Uani 1 1 d . . .
O6 O 0.39008(10) 0.12511(11) 0.59708(8) 0.0131(2) Uani 1 1 d . . .
O7 O 0.30748(9) 0.29732(10) 0.74687(7) 0.01045(19) Uani 1 1 d . . .
O8 O 0.18714(10) -0.05988(11) 0.63259(8) 0.0132(2) Uani 1 1 d . . .
O9 O 0.18277(9) 0.52389(11) 0.52466(8) 0.01094(19) Uani 1 1 d . . .
O10 O 0.34981(10) 0.60195(11) 0.46589(9) 0.0147(2) Uani 1 1 d . . .
O11 O 0.34829(9) 0.57942(10) 0.69661(8) 0.01091(19) Uani 1 1 d . . .
O12 O 0.51428(10) 0.61049(12) 0.61969(9) 0.0157(2) Uani 1 1 d . . .
C1 C 0.02053(13) 0.51646(15) 0.71069(11) 0.0129(3) Uani 1 1 d . . .
H1 H -0.0208 0.5387 0.7631 0.015 Uiso 1 1 calc R . .
C2 C 0.07663(14) 0.21114(14) 0.55138(11) 0.0139(3) Uani 1 1 d . . .
H2 H 0.0602 0.1193 0.5432 0.017 Uiso 1 1 calc R . .
C3 C 0.43339(13) 0.22355(14) 0.55705(11) 0.0130(3) Uani 1 1 d . . .
H3 H 0.4961 0.2060 0.5189 0.016 Uiso 1 1 calc R . .
C4 C 0.17124(13) -0.17257(14) 0.66875(11) 0.0123(3) Uani 1 1 d . . .
H4 H 0.1411 -0.2412 0.6310 0.015 Uiso 1 1 calc R . .
C5 C 0.24174(13) 0.59788(15) 0.46970(11) 0.0129(3) Uani 1 1 d . . .
H5 H 0.1993 0.6534 0.4291 0.015 Uiso 1 1 calc R . .
C6 C 0.44822(14) 0.63435(15) 0.68384(11) 0.0141(3) Uani 1 1 d . . .
H6 H 0.4736 0.6985 0.7270 0.017 Uiso 1 1 calc R . .
O1S O 0.7188(4) 0.1645(4) 0.7007(3) 0.0510(10) Uani 0.50 1 d P . .
C4S C 0.6485(4) 0.3675(5) 0.7860(4) 0.0364(10) Uani 0.50 1 d P . .
H4S1 H 0.6528 0.4205 0.7306 0.055 Uiso 0.50 1 calc PR A .
H4S2 H 0.6654 0.4244 0.8385 0.055 Uiso 0.50 1 calc PR . .
H4S3 H 0.5710 0.3301 0.7907 0.055 Uiso 0.50 1 calc PR . .
C3S C 0.7364(4) 0.2545(5) 0.7833(5) 0.0441(13) Uani 0.50 1 d P A .
H3S1 H 0.7305 0.2002 0.8388 0.053 Uiso 0.50 1 calc PR . .
H3S2 H 0.8149 0.2929 0.7826 0.053 Uiso 0.50 1 calc PR . .
C2S C 0.7802(7) 0.0494(8) 0.6928(5) 0.0274(17) Uani 0.278(6) 1 d P A 1
H2S1 H 0.7747 -0.0024 0.7494 0.033 Uiso 0.278(6) 1 calc PR A 1
H2S2 H 0.8623 0.0716 0.6845 0.033 Uiso 0.278(6) 1 calc PR A 1
C1S C 0.7373(9) -0.0363(12) 0.6134(6) 0.043(2) Uani 0.278(6) 1 d P A 1
H1S1 H 0.6542 -0.0503 0.6177 0.064 Uiso 0.278(6) 1 calc PR A 1
H1S2 H 0.7768 -0.1225 0.6151 0.064 Uiso 0.278(6) 1 calc PR A 1
H1S3 H 0.7536 0.0090 0.5565 0.064 Uiso 0.278(6) 1 calc PR A 1
C1X C 0.8623(8) -0.0292(9) 0.6359(8) 0.028(2) Uani 0.222(6) 1 d P A 2
H1X1 H 0.9226 0.0169 0.6713 0.042 Uiso 0.222(6) 1 calc PR A 2
H1X2 H 0.8912 -0.0511 0.5761 0.042 Uiso 0.222(6) 1 calc PR A 2
H1X3 H 0.8408 -0.1112 0.6670 0.042 Uiso 0.222(6) 1 calc PR A 2
C2X C 0.7630(10) 0.0559(11) 0.6260(8) 0.033(2) Uani 0.222(6) 1 d P A 2
H2X1 H 0.6969 -0.0042 0.6139 0.039 Uiso 0.222(6) 1 calc PR A 2
H2X2 H 0.7740 0.1070 0.5697 0.039 Uiso 0.222(6) 1 calc PR A 2

loop_
_atom_site_aniso_label
_atom_site_aniso_U_11
_atom_site_aniso_U_22
_atom_site_aniso_U_33
_atom_site_aniso_U_23
_atom_site_aniso_U_13
_atom_site_aniso_U_12
Mg1 0.0094(2) 0.00689(19) 0.0099(2) -0.00006(16) -0.00119(17) 0.00028(16)
Mg2 0.0090(3) 0.0097(3) 0.0108(3) 0.0007(2) -0.0019(2) -0.0001(2)
Mg3 0.0105(2) 0.00688(19) 0.0102(2) 0.00085(16) -0.00131(17) 0.00002(16)
Mg4 0.0096(3) 0.0095(3) 0.0118(3) 0.0012(2) 0.0007(2) -0.0007(2)
O1 0.0095(4) 0.0099(4) 0.0122(5) -0.0018(3) -0.0020(4) 0.0003(3)
O2 0.0117(5) 0.0216(5) 0.0120(5) 0.0000(4) -0.0024(4) -0.0008(4)
O3 0.0109(4) 0.0093(4) 0.0117(5) 0.0007(3) -0.0035(4) -0.0004(3)
O4 0.0151(5) 0.0108(4) 0.0171(5) 0.0005(4) -0.0065(4) 0.0009(4)
O5 0.0116(4) 0.0086(4) 0.0129(5) 0.0010(4) 0.0011(4) 0.0003(3)
O6 0.0155(5) 0.0091(4) 0.0150(5) 0.0015(4) 0.0024(4) -0.0001(3)
O7 0.0130(4) 0.0080(4) 0.0102(5) -0.0003(3) -0.0023(4) -0.0003(3)
O8 0.0184(5) 0.0090(4) 0.0122(5) 0.0013(4) -0.0026(4) -0.0020(4)
O9 0.0102(4) 0.0114(4) 0.0112(5) 0.0022(4) -0.0009(4) -0.0004(3)
O10 0.0109(5) 0.0150(5) 0.0183(5) 0.0044(4) 0.0000(4) -0.0007(4)
O11 0.0106(4) 0.0093(4) 0.0129(5) -0.0007(3) 0.0006(4) -0.0010(3)
O12 0.0147(5) 0.0178(5) 0.0146(5) -0.0019(4) 0.0023(4) -0.0041(4)
C1 0.0114(6) 0.0150(6) 0.0122(6) -0.0007(5) 0.0001(5) 0.0002(5)
C2 0.0150(6) 0.0088(5) 0.0176(7) -0.0011(5) -0.0057(5) -0.0007(5)
C3 0.0132(6) 0.0110(5) 0.0148(7) 0.0006(5) 0.0029(5) 0.0011(5)
C4 0.0157(6) 0.0092(5) 0.0118(6) -0.0010(4) -0.0024(5) -0.0006(4)
C5 0.0123(6) 0.0131(5) 0.0132(6) 0.0025(5) -0.0015(5) 0.0011(5)
C6 0.0143(6) 0.0132(6) 0.0149(7) -0.0023(5) 0.0009(5) -0.0043(5)
O1S 0.081(3) 0.045(2) 0.0267(18) 0.0032(15) 0.0034(19) -0.018(2)
C4S 0.035(2) 0.035(2) 0.039(3) -0.0012(19) -0.0017(19) 0.0018(18)
C3S 0.025(2) 0.037(2) 0.070(4) 0.023(2) -0.007(2) -0.0002(17)
C2S 0.028(3) 0.032(3) 0.022(4) 0.000(3) -0.003(3) -0.001(3)
C1S 0.045(5) 0.057(6) 0.027(4) -0.016(4) 0.012(4) -0.011(4)
C1X 0.023(4) 0.024(4) 0.039(5) 0.009(4) 0.016(4) 0.000(3)
C2X 0.040(5) 0.029(5) 0.029(5) 0.008(4) 0.008(4) 0.008(4)

loop_
_atom_type_symbol
_atom_type_description
_atom_type_scat_dispersion_real
_atom_type_scat_dispersion_imag
_atom_type_scat_source
C C 0.0033 0.0016 'International Tables Vol C Tables 4.2.6.8 and 6.1.1.4'
H H 0.0000 0.0000 'International Tables Vol C Tables 4.2.6.8 and 6.1.1.4'
O O 0.0106 0.0060 'International Tables Vol C Tables 4.2.6.8 and 6.1.1.4'
Mg Mg 0.0486 0.0363 'International Tables Vol C Tables 4.2.6.8 and 6.1.1.4'

loop_
_geom_angle_atom_site_label_1
_geom_angle_atom_site_label_2
_geom_angle_atom_site_label_3
_geom_angle
_geom_angle_site_symmetry_1
_geom_angle_site_symmetry_3
_geom_angle_publ_flag
O9 Mg1 O5 95.57(5) . . ?
O9 Mg1 O11 98.37(5) . . ?
O5 Mg1 O11 94.64(5) . . ?
O9 Mg1 O1 89.29(5) . . ?
O5 Mg1 O1 171.30(5) . . ?
O11 Mg1 O1 77.49(4) . . ?
O9 Mg1 O7 171.48(5) . . ?
O5 Mg1 O7 89.20(5) . . ?
O11 Mg1 O7 88.25(5) . . ?
O1 Mg1 O7 86.90(5) . . ?
O9 Mg1 O3 94.66(5) . . ?
O5 Mg1 O3 93.54(5) . . ?
O11 Mg1 O3 163.85(5) . . ?
O1 Mg1 O3 93.25(5) . . ?
O7 Mg1 O3 77.96(4) . . ?
O9 Mg1 Mg3 133.18(4) . . ?
O5 Mg1 Mg3 77.83(3) . . ?
O11 Mg1 Mg3 128.17(4) . . ?
O1 Mg1 Mg3 104.02(4) . . ?
O7 Mg1 Mg3 41.17(3) . . ?
O3 Mg1 Mg3 40.89(3) . . ?
O9 Mg1 Mg3 107.15(4) . 2_556 ?
O5 Mg1 Mg3 131.66(4) . 2_556 ?
O11 Mg1 Mg3 41.11(3) . 2_556 ?
O1 Mg1 Mg3 39.68(3) . 2_556 ?
O7 Mg1 Mg3 74.42(3) . 2_556 ?
O3 Mg1 Mg3 125.28(4) . 2_556 ?
Mg3 Mg1 Mg3 111.515(17) . 2_556 ?
O9 Mg1 Mg4 76.68(3) . . ?
O5 Mg1 Mg4 33.10(3) . . ?
O11 Mg1 Mg4 71.06(3) . . ?
O1 Mg1 Mg4 142.95(3) . . ?
O7 Mg1 Mg4 110.74(4) . . ?
O3 Mg1 Mg4 121.59(4) . . ?
Mg3 Mg1 Mg4 110.606(17) . . ?
Mg3 Mg1 Mg4 112.169(17) 2_556 . ?
O9 Mg1 Mg2 31.94(3) . . ?
O5 Mg1 Mg2 116.64(4) . . ?
O11 Mg1 Mg2 117.57(3) . . ?
O1 Mg1 Mg2 70.88(3) . . ?
O7 Mg1 Mg2 139.65(4) . . ?
O3 Mg1 Mg2 70.45(3) . . ?
Mg3 Mg1 Mg2 111.246(17) . . ?
Mg3 Mg1 Mg2 104.042(16) 2_556 . ?
Mg4 Mg1 Mg2 107.004(14) . . ?
O2 Mg2 O2 179.999(13) . 3_566 ?
O2 Mg2 O4 89.77(5) . 3_566 ?
O2 Mg2 O4 90.24(5) . . ?
O2 Mg2 O4 89.76(5) 3_566 . ?
O4 Mg2 O4 179.999(5) 3_566 . ?
O2 Mg2 O9 93.35(4) . . ?
O2 Mg2 O9 86.65(4) 3_566 . ?
O4 Mg2 O9 89.61(4) 3_566 . ?
O4 Mg2 O9 90.39(4) . . ?
O2 Mg2 O9 86.65(4) . 3_566 ?
O4 Mg2 O9 89.61(4) . 3_566 ?
O9 Mg2 O9 180.00(6) . 3_566 ?
O2 Mg2 Mg1 110.28(3) . 3_566 ?
O4 Mg2 Mg1 108.62(3) . 3_566 ?
O9 Mg2 Mg1 149.03(3) . 3_566 ?
O2 Mg2 Mg1 69.72(3) . . ?
O2 Mg2 Mg1 110.28(3) 3_566 . ?
O4 Mg2 Mg1 108.62(3) 3_566 . ?
O4 Mg2 Mg1 71.38(3) . . ?
O9 Mg2 Mg1 30.98(3) . . ?
O9 Mg2 Mg1 149.02(3) 3_566 . ?
Mg1 Mg2 Mg1 180.0 3_566 . ?
O6 Mg3 O8 95.42(5) . . ?
O6 Mg3 O1 91.65(5) . 2_546 ?
O8 Mg3 O1 94.61(5) . 2_546 ?
O6 Mg3 O3 89.92(5) . . ?
O8 Mg3 O3 93.95(5) . . ?
O1 Mg3 O3 171.11(5) 2_546 . ?
O6 Mg3 O7 90.76(5) . . ?
O8 Mg3 O7 170.19(5) . . ?
O1 Mg3 O7 92.81(5) 2_546 . ?
O3 Mg3 O7 78.42(4) . . ?
O6 Mg3 O11 168.92(5) . 2_546 ?
O8 Mg3 O11 87.69(5) . 2_546 ??
O3 Mg3 O11 100.51(5) . 2_546 ?
O7 Mg3 O11 87.68(5) . 2_546 ?
O6 Mg3 Mg1 76.36(3) . . ?
O8 Mg3 Mg1 133.40(4) . . ?
O1 Mg3 Mg1 130.86(4) 2_546 . ?
O3 Mg3 Mg1 41.35(3) . . ?
O7 Mg3 Mg1 41.20(3) . . ?
O11 Mg3 Mg1 109.09(3) 2_546 . ?
O6 Mg3 Mg1 129.72(4) . 2_546 ?
O8 Mg3 Mg1 79.09(4) . 2_546 ?
O3 Mg3 Mg1 140.01(4) . 2_546 ?
O7 Mg3 Mg1 102.74(4) . 2_546 ?
Mg1 Mg3 Mg1 140.58(2) . 2_546 ?
O10 Mg4 O10 180.00(7) 3_666 . ?
O10 Mg4 O12 90.41(5) 3_666 . ?
O10 Mg4 O12 89.59(5) . . ?
O10 Mg4 O12 90.41(5) . 3_666 ?
O12 Mg4 O12 180.00(5) . 3_666 ?
O10 Mg4 O5 90.14(4) . 3_666 ?
O12 Mg4 O5 87.63(4) . 3_666 ?
O10 Mg4 O5 90.14(4) 3_666 . ?
O10 Mg4 O5 89.86(4) . . ?
O12 Mg4 O5 92.37(4) . . ?
O12 Mg4 O5 87.63(4) 3_666 . ?
O5 Mg4 O5 180.0 3_666 . ?
O10 Mg4 Mg1 115.00(3) . 3_666 ?
O12 Mg4 Mg1 107.57(3) . 3_666 ?
O5 Mg4 Mg1 147.52(3) . 3_666 ?
O10 Mg4 Mg1 115.00(3) 3_666 . ?
O10 Mg4 Mg1 65.00(3) . . ?
O12 Mg4 Mg1 72.43(3) . . ?
O12 Mg4 Mg1 107.57(3) 3_666 . ?
O5 Mg4 Mg1 147.52(3) 3_666 . ?
O5 Mg4 Mg1 32.48(3) . . ?
Mg1 Mg4 Mg1 180.0 3_666 . ?
C1 O1 Mg3 126.34(10) . 2_556 ?
C1 O1 Mg1 131.97(10) . . ?
Mg3 O1 Mg1 100.03(5) 2_556 . ?
C1 O2 Mg2 135.73(11) . . ?
C2 O3 Mg3 127.45(9) . . ?
C2 O3 Mg1 132.99(10) . . ?
Mg3 O3 Mg1 97.76(5) . . ?
C2 O4 Mg2 135.31(10) . . ?
C3 O5 Mg1 126.78(10) . . ?
C3 O5 Mg4 118.77(10) . . ?
Mg1 O5 Mg4 114.42(5) . . ?
C3 O6 Mg3 132.57(10) . . ?
C4 O7 Mg3 128.85(9) 2_556 . ?
C4 O7 Mg1 131.03(9) 2_556 . ?
Mg3 O7 Mg1 97.63(5) . . ?
C4 O8 Mg3 128.61(10) . . ?
C5 O9 Mg1 123.80(9) . . ?
C5 O9 Mg2 119.07(9) . . ?
Mg1 O9 Mg2 117.09(5) . . ?
C5 O10 Mg4 143.78(10) . . ?
C6 O11 Mg1 134.10(10) . . ?
C6 O11 Mg3 126.69(10) . 2_556 ?
Mg1 O11 Mg3 98.41(5) . 2_556 ?
C6 O12 Mg4 134.62(11) . . ?
O2 C1 O1 125.42(15) . . ?
O2 C1 H1 117.3 . . ?
O1 C1 H1 117.3 . . ?
O4 C2 O3 125.96(13) . . ?
O4 C2 H2 117.0 . . ?
O3 C2 H2 117.0 . . ?
O6 C3 O5 126.02(15) . . ?
O6 C3 H3 117.0 . . ?
O5 C3 H3 117.0 . . ?
O8 C4 O7 125.87(13) . 2_546 ?
O8 C4 H4 117.1 . . ?
O7 C4 H4 117.1 2_546 . ?
O10 C5 O9 125.77(14) . . ?
O10 C5 H5 117.1 . . ?
O9 C5 H5 117.1 . . ?
O12 C6 O11 126.22(14) . . ?
O12 C6 H6 116.9 . . ?
O11 C6 H6 116.9 . . ?
C2S O1S C3S 120.6(5) . . ?
C2S O1S C2X 37.6(5) . . ?
C3S O1S C2X 153.0(6) . . ?
C3S C4S H4S1 109.5 . . ?
C3S C4S H4S2 109.5 . . ?
H4S1 C4S H4S2 109.5 . . ?
C3S C4S H4S3 109.5 . . ?
H4S1 C4S H4S3 109.5 . . ?
H4S2 C4S H4S3 109.5 . . ?
C4S C3S O1S 112.6(4) . . ?
C4S C3S H3S1 109.1 . . ?
O1S C3S H3S1 109.1 . . ?
C4S C3S H3S2 109.1 . . ?
O1S C3S H3S2 109.1 . . ?
H3S1 C3S H3S2 107.8 . . ?
O1S C2S C1S 112.4(7) . . ?
O1S C2S H2S1 109.1 . . ?
C1S C2S H2S1 109.1 . . ?
O1S C2S H2S2 109.1 . . ?
C1S C2S H2S2 109.1 . . ?
H2S1 C2S H2S2 107.8 . . ?
C2X C1X H1X1 109.5 . . ?
C2X C1X H1X2 109.5 . . ?
H1X1 C1X H1X2 109.5 . . ?
C2X C1X H1X3 109.5 . . ?
H1X1 C1X H1X3 109.5 . . ?
H1X2 C1X H1X3 109.5 . . ?
C1X C2X O1S 126.0(9) . . ?
C1X C2X H2X1 105.8 . . ?
O1S C2X H2X1 105.8 . . ?
C1X C2X H2X2 105.8 . . ?
O1S C2X H2X2 105.8 . . ?
H2X1 C2X H2X2 106.2 . . ?

loop_
_geom_bond_atom_site_label_1
_geom_bond_atom_site_label_2
_geom_bond_distance
_geom_bond_site_symmetry_2
Mg1 O9 2.0576(12) .
Mg1 O5 2.0756(12) .
Mg1 O11 2.0858(11) .
Mg1 O1 2.0869(12) .
Mg1 O7 2.0947(12) .
Mg1 O3 2.1016(11) .
Mg1 Mg3 3.1518(7) .
Mg1 Mg3 3.1780(7) 2_556
Mg1 Mg4 3.5191(5) .
Mg1 Mg2 3.5593(5) .
Mg2 O2 2.0540(12) .
Mg2 O2 2.0540(12) 3_566
Mg2 O4 2.0552(11) 3_566
Mg2 O4 2.0553(11) .
Mg2 O9 2.1149(11) .
Mg2 O9 2.1149(11) 3_566
Mg2 Mg1 3.5593(5) 3_566
Mg3 O6 2.0208(13) .
Mg3 O8 2.0285(12) .
Mg3 O1 2.0607(11) 2_546
Mg3 O3 2.0821(11) .
Mg3 O7 2.0934(11) .
Mg3 O11 2.1122(13) 2_546
Mg3 Mg1 3.1781(7) 2_546
Mg4 O10 2.0324(11) 3_666
Mg4 O10 2.0324(11) .
Mg4 O12 2.0516(12) .
Mg4 O12 2.0516(12) 3_666
Mg4 O5 2.1104(11) 3_666
Mg4 O5 2.1105(11) .
Mg4 Mg1 3.5191(5) 3_666
O1 C1 1.2681(18) .
O1 Mg3 2.0607(11) 2_556
O2 C1 1.2367(18) .
O3 C2 1.2759(17) .
O4 C2 1.2360(18) .
O5 C3 1.2797(17) .
O6 C3 1.2381(18) .
O7 C4 1.2767(18) 2_556
O8 C4 1.2419(17) .
O9 C5 1.2817(19) .
O10 C5 1.2332(19) .
O11 C6 1.2768(18) .
O11 Mg3 2.1121(13) 2_556
O12 C6 1.233(2) .
C1 H1 0.9300 .
C2 H2 0.9300 .
C3 H3 0.9300 .
C4 O7 1.2766(18) 2_546
C4 H4 0.9300 .
C5 H5 0.9300 .
C6 H6 0.9300 .
O1S C2S 1.338(9) .
O1S C3S 1.498(8) .
O1S C2X 1.612(12) .
C4S C3S 1.497(7) .
C4S H4S1 0.9600 .
C4S H4S2 0.9600 .
C4S H4S3 0.9600 .
C3S H3S1 0.9700 .
C3S H3S2 0.9700 .
C2S C1S 1.500(12) .
C2S H2S1 0.9700 .
C2S H2S2 0.9700 .
C1S H1S1 0.9600 .
C1S H1S2 0.9600 .
C1S H1S3 0.9600 .
C1X C2X 1.411(14) .
C1X H1X1 0.9600 .
C1X H1X2 0.9600 .
C1X H1X3 0.9600 .
C2X H2X1 0.9700 .
C2X H2X2 0.9700 .
